data_7721123
loop_
_publ_author_name
'Mayorov, Nikita S.'
'Egorov, Pavel A.'
'Medvedev, Alexander G.'
'Belyaev, Evgeny S.'
'Filippov, Oleg A.'
'Belkova, Natalia V.'
'Mikhaylov, Alexey A.'
'Sokolov, Maxim N.'
'Lev, Ovadia'
'Prikhodchenko, Petr V.'

_publ_section_title
;
 Hydrogen bond enhanced coordination of hydrogen peroxide to indium
 trichloride
;
_journal_name_full 'Dalton Transactions'
_journal_paper_doi 10.1039/D6DT00780E
_journal_year 2026
_chemical_formula_moiety 'C10 H20 Cl2 In O5, Cl4 In'
_chemical_formula_sum 'C10 H20 Cl6 In2 O5'
_chemical_formula_weight 662.60
_space_group_crystal_system monoclinic
_space_group_IT_number 4
_space_group_name_Hall 'P 2yb'
_space_group_name_H-M_alt 'P 1 21 1'
_atom_sites_solution_hydrogens geom
_atom_sites_solution_primary direct
_atom_sites_solution_secondary difmap
_audit_creation_method SHELXL-2019/2
_audit_update_record
;
2024-09-04 deposited with the CCDC.	2026-06-05 downloaded from the CCDC.
;
_cell_angle_alpha 90
_cell_angle_beta 99.761(2)
_cell_angle_gamma 90
_cell_formula_units_Z 2
_cell_length_a 7.3390(4)
_cell_length_b 19.5292(10)
_cell_length_c 7.3963(4)
_cell_measurement_reflns_used 9886
_cell_measurement_temperature 100(2)
_cell_measurement_theta_max 30.565
_cell_measurement_theta_min 2.795
_cell_volume 1044.73(10)
_computing_cell_refinement 'SAINT (Bruker, 2018)'
_computing_data_collection '<i>APEX3</i> (Bruker, 2018)'
_computing_data_reduction 'SAINT (Bruker, 2018)'
_computing_structure_refinement 'SHELXL-2019/2 (Sheldrick, 2019)'
_computing_structure_solution 'SHELXT (Sheldrick, 2016)'
_diffrn_ambient_temperature 100(2)
_diffrn_measured_fraction_theta_full 0.998
_diffrn_measured_fraction_theta_max 0.998
_diffrn_measurement_device_type 'Bruker D8 Venture'
_diffrn_measurement_method \w
_diffrn_radiation_type MoK\a
_diffrn_radiation_wavelength 0.71073
_diffrn_reflns_av_R_equivalents 0.0292
_diffrn_reflns_av_unetI/netI 0.0367
_diffrn_reflns_Laue_measured_fraction_full 0.998
_diffrn_reflns_Laue_measured_fraction_max 0.998
_diffrn_reflns_limit_h_max 10
_diffrn_reflns_limit_h_min -10
_diffrn_reflns_limit_k_max 26
_diffrn_reflns_limit_k_min -26
_diffrn_reflns_limit_l_max 10
_diffrn_reflns_limit_l_min -10
_diffrn_reflns_number 14245
_diffrn_reflns_point_group_measured_fraction_full 0.995
_diffrn_reflns_point_group_measured_fraction_max 0.993
_diffrn_reflns_theta_full 25.242
_diffrn_reflns_theta_max 29.000
_diffrn_reflns_theta_min 2.086
_exptl_absorpt_coefficient_mu 2.990
_exptl_absorpt_correction_T_max 0.7461
_exptl_absorpt_correction_T_min 0.6102
_exptl_absorpt_correction_type multi-scan
_exptl_absorpt_process_details 'SADABS (Bruker, 2018)'
_exptl_crystal_colour colourless
_exptl_crystal_density_diffrn 2.106
_exptl_crystal_description prism
_exptl_crystal_F_000 640
_exptl_crystal_size_max 0.1
_exptl_crystal_size_mid 0.1
_exptl_crystal_size_min 0.04
_refine_diff_density_max 0.822
_refine_diff_density_min -1.025
_refine_diff_density_rms 0.121
_refine_ls_abs_structure_details
;
 Refined as an inversion twin.
;
_refine_ls_abs_structure_Flack 0.49(4)
_refine_ls_extinction_method none
_refine_ls_goodness_of_fit_ref 1.171
_refine_ls_hydrogen_treatment constr
_refine_ls_matrix_type full
_refine_ls_number_parameters 230
_refine_ls_number_reflns 5497
_refine_ls_number_restraints 1
_refine_ls_restrained_S_all 1.171
_refine_ls_R_factor_all 0.0323
_refine_ls_R_factor_gt 0.0298
_refine_ls_shift/su_max 0.000
_refine_ls_shift/su_mean 0.000
_refine_ls_structure_factor_coef Fsqd
_refine_ls_weighting_details 'w=1/[\s^2^(Fo^2^)+(0.0126P)^2^+1.5943P] where P=(Fo^2^+2Fc^2^)/3'
_refine_ls_weighting_scheme calc
_refine_ls_wR_factor_gt 0.0582
_refine_ls_wR_factor_ref 0.0589
_reflns_Friedel_coverage 0.936
_reflns_Friedel_fraction_full 0.991
_reflns_Friedel_fraction_max 0.988
_reflns_number_gt 5223
_reflns_number_total 5497
_reflns_threshold_expression 'I > 2\s(I)'
_cod_data_source_file d6dt00780e3.cif
_cod_data_source_block a
_cod_original_sg_symbol_H-M 'P 21'
_cod_database_code 7721123
_shelx_shelxl_version_number 2019/2
_shelx_space_group_comment
;
The symmetry employed for this shelxl refinement is uniquely defined
by the following loop, which should always be used as a source of
symmetry information in preference to the above space-group names.
They are only intended as comments.
;

loop_
_space_group_symop_operation_xyz
'x, y, z'
'-x, y+1/2, -z'

loop_
_atom_site_label
_atom_site_type_symbol
_atom_site_fract_x
_atom_site_fract_y
_atom_site_fract_z
_atom_site_U_iso_or_equiv
_atom_site_adp_type
_atom_site_occupancy
_atom_site_site_symmetry_order
_atom_site_calc_flag
_atom_site_refinement_flags_posn
_atom_site_refinement_flags_adp
_atom_site_refinement_flags_occupancy
_atom_site_disorder_assembly
_atom_site_disorder_group
In1 In 1.05900(5) 0.39563(2) 1.06357(5) 0.01326(9) Uani 1 1 d . . . . .
Cl1 Cl 1.2856(3) 0.44477(9) 1.2978(3) 0.0275(4) Uani 1 1 d . . . . .
Cl2 Cl 0.8299(2) 0.34655(9) 0.8296(2) 0.0238(3) Uani 1 1 d . . . . .
O1 O 1.0128(14) 0.3076(5) 1.2471(13) 0.024(2) Uani 0.5 1 d . . P A 1
O2 O 0.8195(14) 0.4260(5) 1.2011(12) 0.020(2) Uani 0.5 1 d . . P A 1
O3 O 0.9908(13) 0.5068(5) 0.9895(14) 0.0199(19) Uani 0.5 1 d . . P A 1
O4 O 1.2043(13) 0.4244(4) 0.8225(13) 0.0188(19) Uani 0.5 1 d . . P A 1
O5 O 1.2446(14) 0.3080(5) 1.0186(14) 0.024(2) Uani 0.5 1 d . . P A 1
O6 O 1.1656(13) 0.2927(4) 1.1695(12) 0.0162(19) Uani 0.5 1 d . . P A 2
O7 O 0.8799(14) 0.3598(5) 1.2724(12) 0.021(2) Uani 0.5 1 d . . P A 2
O8 O 0.8671(12) 0.4821(5) 1.1095(12) 0.0170(18) Uani 0.5 1 d . . P A 2
O9 O 1.0846(13) 0.4765(5) 0.8530(12) 0.020(2) Uani 0.5 1 d . . P A 2
O10 O 1.2957(14) 0.3682(5) 0.9274(16) 0.032(3) Uani 0.5 1 d . . P A 2
C1 C 0.849(2) 0.3151(7) 1.325(2) 0.0253(7) Uani 0.5 1 d . . P A 1
H1A H 0.859310 0.287579 1.438643 0.030 Uiso 0.5 1 calc R U P A 1
H1B H 0.741005 0.298264 1.237484 0.030 Uiso 0.5 1 calc R U P A 1
C2 C 0.822(2) 0.3890(8) 1.368(2) 0.0253(7) Uani 0.5 1 d . . P A 1
H2A H 0.703547 0.395394 1.413291 0.030 Uiso 0.5 1 calc R U P A 1
H2B H 0.923861 0.405349 1.462908 0.030 Uiso 0.5 1 calc R U P A 1
C3 C 0.801(2) 0.4975(7) 1.219(2) 0.0253(7) Uani 0.5 1 d . . P A 1
H3A H 0.898959 0.515347 1.315463 0.030 Uiso 0.5 1 calc R U P A 1
H3B H 0.679207 0.508521 1.252447 0.030 Uiso 0.5 1 calc R U P A 1
C4 C 0.816(2) 0.5295(8) 1.036(2) 0.0253(7) Uani 0.5 1 d . . P A 1
H4A H 0.712285 0.514675 0.941001 0.030 Uiso 0.5 1 calc R U P A 1
H4B H 0.813976 0.580039 1.045138 0.030 Uiso 0.5 1 calc R U P A 1
C5 C 1.032(2) 0.5283(8) 0.815(2) 0.0253(7) Uani 0.5 1 d . . P A 1
H5A H 1.038099 0.578825 0.808840 0.030 Uiso 0.5 1 calc R U P A 1
H5B H 0.935404 0.511863 0.714104 0.030 Uiso 0.5 1 calc R U P A 1
C6 C 1.215(2) 0.4971(8) 0.801(2) 0.0253(7) Uani 0.5 1 d . . P A 1
H6A H 1.248639 0.508018 0.680311 0.030 Uiso 0.5 1 calc R U P A 1
H6B H 1.311536 0.516197 0.897811 0.030 Uiso 0.5 1 calc R U P A 1
C7 C 1.374(2) 0.3859(8) 0.829(2) 0.0253(7) Uani 0.5 1 d . . P A 1
H7A H 1.468589 0.402438 0.931313 0.030 Uiso 0.5 1 calc R U P A 1
H7B H 1.422620 0.391964 0.713006 0.030 Uiso 0.5 1 calc R U P A 1
C8 C 1.334(2) 0.3120(7) 0.856(2) 0.0253(7) Uani 0.5 1 d . . P A 1
H8A H 1.250336 0.293778 0.747505 0.030 Uiso 0.5 1 calc R U P A 1
H8B H 1.449334 0.284999 0.875025 0.030 Uiso 0.5 1 calc R U P A 1
C9 C 1.191(2) 0.2420(8) 1.062(2) 0.0253(7) Uani 0.5 1 d . . P A 1
H9A H 1.300447 0.216311 1.123198 0.030 Uiso 0.5 1 calc R U P A 1
H9B H 1.138850 0.217435 0.948012 0.030 Uiso 0.5 1 calc R U P A 1
C10 C 1.046(2) 0.2442(8) 1.189(2) 0.0253(7) Uani 0.5 1 d . . P A 1
H10A H 0.928517 0.224722 1.123619 0.030 Uiso 0.5 1 calc R U P A 1
H10B H 1.088250 0.215011 1.297679 0.030 Uiso 0.5 1 calc R U P A 1
C11 C 0.788(2) 0.4130(8) 1.347(2) 0.0253(7) Uani 0.5 1 d . . P A 2
H11A H 0.873228 0.435676 1.447379 0.030 Uiso 0.5 1 calc R U P A 2
H11B H 0.682581 0.394140 1.399749 0.030 Uiso 0.5 1 calc R U P A 2
C12 C 0.719(2) 0.4634(7) 1.203(2) 0.0253(7) Uani 0.5 1 d . . P A 2
H12A H 0.615807 0.443368 1.115631 0.030 Uiso 0.5 1 calc R U P A 2
H12B H 0.672163 0.504500 1.259247 0.030 Uiso 0.5 1 calc R U P A 2
C13 C 0.826(2) 0.5261(8) 0.962(2) 0.0253(7) Uani 0.5 1 d . . P A 2
H13A H 0.775714 0.569302 1.002778 0.030 Uiso 0.5 1 calc R U P A 2
H13B H 0.731146 0.505118 0.867523 0.030 Uiso 0.5 1 calc R U P A 2
C14 C 0.997(2) 0.5413(7) 0.881(2) 0.0253(7) Uani 0.5 1 d . . P A 2
H14A H 0.963130 0.565551 0.762228 0.030 Uiso 0.5 1 calc R U P A 2
H14B H 1.082984 0.570640 0.964811 0.030 Uiso 0.5 1 calc R U P A 2
C15 C 1.251(2) 0.4772(8) 0.784(2) 0.0253(7) Uani 0.5 1 d . . P A 2
H15A H 1.344113 0.504742 0.865595 0.030 Uiso 0.5 1 calc R U P A 2
H15B H 1.231023 0.498656 0.660847 0.030 Uiso 0.5 1 calc R U P A 2
C16 C 1.322(2) 0.4056(8) 0.771(2) 0.0253(7) Uani 0.5 1 d . . P A 2
H16A H 1.255032 0.383099 0.659139 0.030 Uiso 0.5 1 calc R U P A 2
H16B H 1.455133 0.406765 0.762448 0.030 Uiso 0.5 1 calc R U P A 2
C17 C 1.385(2) 0.3021(7) 0.969(2) 0.0253(7) Uani 0.5 1 d . . P A 2
H17A H 1.495601 0.307501 1.064802 0.030 Uiso 0.5 1 calc R U P A 2
H17B H 1.424543 0.283175 0.857502 0.030 Uiso 0.5 1 calc R U P A 2
C18 C 1.250(2) 0.2548(8) 1.034(2) 0.0253(7) Uani 0.5 1 d . . P A 2
H18A H 1.154778 0.240208 0.930216 0.030 Uiso 0.5 1 calc R U P A 2
H18B H 1.314603 0.213511 1.090737 0.030 Uiso 0.5 1 calc R U P A 2
C19 C 1.041(2) 0.2557(8) 1.268(2) 0.0253(7) Uani 0.5 1 d . . P A 2
H19A H 1.109077 0.218789 1.343269 0.030 Uiso 0.5 1 calc R U P A 2
H19B H 0.939507 0.234759 1.180769 0.030 Uiso 0.5 1 calc R U P A 2
C20 C 0.968(2) 0.3055(7) 1.387(2) 0.0253(7) Uani 0.5 1 d . . P A 2
H20A H 0.876787 0.282981 1.451974 0.030 Uiso 0.5 1 calc R U P A 2
H20B H 1.068954 0.324137 1.478862 0.030 Uiso 0.5 1 calc R U P A 2
In2 In 0.38760(6) 0.65196(2) 0.38656(6) 0.01905(10) Uani 1 1 d . . . . .
Cl3 Cl 0.5778(3) 0.57306(9) 0.5718(3) 0.0273(4) Uani 1 1 d . . . . .
Cl4 Cl 0.5029(3) 0.75865(9) 0.5013(3) 0.0337(4) Uani 1 1 d . . . . .
Cl5 Cl 0.0734(2) 0.63978(11) 0.4117(3) 0.0332(4) Uani 1 1 d . . . . .
Cl6 Cl 0.4192(2) 0.64065(9) 0.0761(2) 0.0278(4) Uani 1 1 d . . . . .

loop_
_atom_site_aniso_label
_atom_site_aniso_U_11
_atom_site_aniso_U_22
_atom_site_aniso_U_33
_atom_site_aniso_U_23
_atom_site_aniso_U_13
_atom_site_aniso_U_12
In1 0.01250(18) 0.01448(18) 0.01371(18) 0.00062(17) 0.00481(15) 0.00069(17)
Cl1 0.0245(9) 0.0310(9) 0.0237(9) 0.0016(7) -0.0049(7) -0.0066(7)
Cl2 0.0199(8) 0.0345(10) 0.0180(8) -0.0064(6) 0.0062(6) -0.0085(6)
O1 0.031(5) 0.022(5) 0.024(5) 0.006(4) 0.017(4) -0.001(4)
O2 0.030(6) 0.022(5) 0.009(4) -0.004(3) 0.011(4) 0.002(4)
O3 0.015(4) 0.020(5) 0.026(5) -0.002(4) 0.009(4) 0.000(4)
O4 0.017(5) 0.018(5) 0.024(5) 0.001(3) 0.010(4) 0.001(3)
O5 0.027(5) 0.022(5) 0.025(5) -0.004(4) 0.012(4) 0.003(4)
O6 0.018(4) 0.019(5) 0.015(4) 0.001(4) 0.012(4) 0.007(4)
O7 0.033(5) 0.020(5) 0.016(5) 0.012(4) 0.016(4) 0.008(4)
O8 0.014(4) 0.020(5) 0.021(5) 0.007(3) 0.012(4) 0.005(3)
O9 0.024(5) 0.017(4) 0.023(5) 0.007(4) 0.017(4) 0.012(4)
O10 0.028(6) 0.025(5) 0.052(7) 0.017(5) 0.033(5) 0.016(4)
C1 0.0277(18) 0.0255(18) 0.0270(19) 0.0053(14) 0.0173(15) 0.0064(13)
C2 0.0277(18) 0.0255(18) 0.0270(19) 0.0053(14) 0.0173(15) 0.0064(13)
C3 0.0277(18) 0.0255(18) 0.0270(19) 0.0053(14) 0.0173(15) 0.0064(13)
C4 0.0277(18) 0.0255(18) 0.0270(19) 0.0053(14) 0.0173(15) 0.0064(13)
C5 0.0277(18) 0.0255(18) 0.0270(19) 0.0053(14) 0.0173(15) 0.0064(13)
C6 0.0277(18) 0.0255(18) 0.0270(19) 0.0053(14) 0.0173(15) 0.0064(13)
C7 0.0277(18) 0.0255(18) 0.0270(19) 0.0053(14) 0.0173(15) 0.0064(13)
C8 0.0277(18) 0.0255(18) 0.0270(19) 0.0053(14) 0.0173(15) 0.0064(13)
C9 0.0277(18) 0.0255(18) 0.0270(19) 0.0053(14) 0.0173(15) 0.0064(13)
C10 0.0277(18) 0.0255(18) 0.0270(19) 0.0053(14) 0.0173(15) 0.0064(13)
C11 0.0277(18) 0.0255(18) 0.0270(19) 0.0053(14) 0.0173(15) 0.0064(13)
C12 0.0277(18) 0.0255(18) 0.0270(19) 0.0053(14) 0.0173(15) 0.0064(13)
C13 0.0277(18) 0.0255(18) 0.0270(19) 0.0053(14) 0.0173(15) 0.0064(13)
C14 0.0277(18) 0.0255(18) 0.0270(19) 0.0053(14) 0.0173(15) 0.0064(13)
C15 0.0277(18) 0.0255(18) 0.0270(19) 0.0053(14) 0.0173(15) 0.0064(13)
C16 0.0277(18) 0.0255(18) 0.0270(19) 0.0053(14) 0.0173(15) 0.0064(13)
C17 0.0277(18) 0.0255(18) 0.0270(19) 0.0053(14) 0.0173(15) 0.0064(13)
C18 0.0277(18) 0.0255(18) 0.0270(19) 0.0053(14) 0.0173(15) 0.0064(13)
C19 0.0277(18) 0.0255(18) 0.0270(19) 0.0053(14) 0.0173(15) 0.0064(13)
C20 0.0277(18) 0.0255(18) 0.0270(19) 0.0053(14) 0.0173(15) 0.0064(13)
In2 0.0159(2) 0.0248(2) 0.0173(2) -0.00273(19) 0.00504(17) -0.00029(19)
Cl3 0.0267(9) 0.0301(9) 0.0252(9) 0.0035(7) 0.0050(7) 0.0040(7)
Cl4 0.0365(10) 0.0236(9) 0.0350(11) -0.0075(8) -0.0112(9) 0.0021(8)
Cl5 0.0189(7) 0.0430(11) 0.0407(10) -0.0014(8) 0.0140(7) -0.0009(7)
Cl6 0.0364(9) 0.0283(9) 0.0222(8) -0.0034(7) 0.0142(7) -0.0056(7)

loop_
_atom_type_symbol
_atom_type_description
_atom_type_scat_dispersion_real
_atom_type_scat_dispersion_imag
_atom_type_scat_source
C C 0.0033 0.0016 'International Tables Vol C Tables 4.2.6.8 and 6.1.1.4'
H H 0.0000 0.0000 'International Tables Vol C Tables 4.2.6.8 and 6.1.1.4'
Cl Cl 0.1484 0.1585 'International Tables Vol C Tables 4.2.6.8 and 6.1.1.4'
In In -0.7276 1.3100 'International Tables Vol C Tables 4.2.6.8 and 6.1.1.4'
O O 0.0106 0.0060 'International Tables Vol C Tables 4.2.6.8 and 6.1.1.4'

loop_
_geom_angle_atom_site_label_1
_geom_angle_atom_site_label_2
_geom_angle_atom_site_label_3
_geom_angle
_geom_angle_site_symmetry_1
_geom_angle_site_symmetry_3
_geom_angle_publ_flag
O10 In1 O9 72.0(3) . . ?
O10 In1 O6 71.9(3) . . ?
O9 In1 O6 143.5(3) . . ?
O5 In1 O1 70.4(3) . . ?
O5 In1 O2 143.7(3) . . ?
O1 In1 O2 73.7(3) . . ?
O10 In1 O8 143.6(3) . . ?
O9 In1 O8 72.9(3) . . ?
O6 In1 O8 143.5(3) . . ?
O5 In1 O3 143.7(3) . . ?
O1 In1 O3 145.6(3) . . ?
O2 In1 O3 72.6(3) . . ?
O5 In1 O4 72.5(3) . . ?
O1 In1 O4 142.4(3) . . ?
O2 In1 O4 141.8(3) . . ?
O3 In1 O4 72.0(3) . . ?
O10 In1 O7 144.3(3) . . ?
O9 In1 O7 143.4(3) . . ?
O6 In1 O7 72.5(3) . . ?
O8 In1 O7 71.6(3) . . ?
O10 In1 Cl1 85.6(3) . . ?
O5 In1 Cl1 92.8(3) . . ?
O9 In1 Cl1 95.2(3) . . ?
O6 In1 Cl1 87.0(3) . . ?
O1 In1 Cl1 91.5(3) . . ?
O2 In1 Cl1 93.9(3) . . ?
O8 In1 Cl1 88.0(2) . . ?
O3 In1 Cl1 83.6(3) . . ?
O4 In1 Cl1 96.1(3) . . ?
O7 In1 Cl1 92.4(3) . . ?
O10 In1 Cl2 94.8(3) . . ?
O5 In1 Cl2 87.5(3) . . ?
O9 In1 Cl2 84.9(3) . . ?
O6 In1 Cl2 93.1(2) . . ?
O1 In1 Cl2 88.4(3) . . ?
O2 In1 Cl2 85.7(3) . . ?
O8 In1 Cl2 91.6(2) . . ?
O3 In1 Cl2 96.3(3) . . ?
O4 In1 Cl2 84.2(3) . . ?
O7 In1 Cl2 87.3(3) . . ?
Cl1 In1 Cl2 179.61(7) . . ?
C10 O1 C1 115.6(11) . . ?
C10 O1 In1 117.2(8) . . ?
C1 O1 In1 112.9(8) . . ?
C3 O2 C2 114.1(10) . . ?
C3 O2 In1 113.4(8) . . ?
C2 O2 In1 111.2(8) . . ?
C5 O3 C4 116.8(11) . . ?
C5 O3 In1 115.1(8) . . ?
C4 O3 In1 113.7(8) . . ?
C6 O4 C7 117.1(10) . . ?
C6 O4 In1 111.7(8) . . ?
C7 O4 In1 110.9(8) . . ?
C9 O5 C8 115.0(10) . . ?
C9 O5 In1 117.7(8) . . ?
C8 O5 In1 116.5(8) . . ?
C19 O6 C18 117.8(10) . . ?
C19 O6 In1 114.1(7) . . ?
C18 O6 In1 112.1(8) . . ?
C11 O7 C20 120.7(10) . . ?
C11 O7 In1 114.1(8) . . ?
C20 O7 In1 111.7(7) . . ?
C13 O8 C12 117.4(10) . . ?
C13 O8 In1 113.8(8) . . ?
C12 O8 In1 115.2(7) . . ?
C15 O9 C14 118.5(11) . . ?
C15 O9 In1 116.1(8) . . ?
C14 O9 In1 115.2(8) . . ?
C16 O10 C17 120.8(10) . . ?
C16 O10 In1 118.4(8) . . ?
C17 O10 In1 118.6(8) . . ?
O1 C1 C2 109.6(12) . . ?
O1 C1 H1A 109.7 . . ?
C2 C1 H1A 109.7 . . ?
O1 C1 H1B 109.7 . . ?
C2 C1 H1B 109.8 . . ?
H1A C1 H1B 108.2 . . ?
O2 C2 C1 106.7(12) . . ?
O2 C2 H2A 110.4 . . ?
C1 C2 H2A 110.4 . . ?
O2 C2 H2B 110.4 . . ?
C1 C2 H2B 110.4 . . ?
H2A C2 H2B 108.6 . . ?
O2 C3 C4 107.7(11) . . ?
O2 C3 H3A 110.2 . . ?
C4 C3 H3A 110.2 . . ?
O2 C3 H3B 110.2 . . ?
C4 C3 H3B 110.2 . . ?
H3A C3 H3B 108.5 . . ?
O3 C4 C3 106.9(12) . . ?
O3 C4 H4A 110.3 . . ?
C3 C4 H4A 110.3 . . ?
O3 C4 H4B 110.3 . . ?
C3 C4 H4B 110.3 . . ?
H4A C4 H4B 108.6 . . ?
O3 C5 C6 105.7(11) . . ?
O3 C5 H5A 110.6 . . ?
C6 C5 H5A 110.6 . . ?
O3 C5 H5B 110.6 . . ?
C6 C5 H5B 110.6 . . ?
H5A C5 H5B 108.7 . . ?
O4 C6 C5 109.2(12) . . ?
O4 C6 H6A 109.8 . . ?
C5 C6 H6A 109.8 . . ?
O4 C6 H6B 109.8 . . ?
C5 C6 H6B 109.8 . . ?
H6A C6 H6B 108.3 . . ?
O4 C7 C8 108.4(11) . . ?
O4 C7 H7A 110.0 . . ?
C8 C7 H7A 110.0 . . ?
O4 C7 H7B 110.0 . . ?
C8 C7 H7B 110.0 . . ?
H7A C7 H7B 108.4 . . ?
O5 C8 C7 106.9(11) . . ?
O5 C8 H8A 110.3 . . ?
C7 C8 H8A 110.3 . . ?
O5 C8 H8B 110.3 . . ?
C7 C8 H8B 110.3 . . ?
H8A C8 H8B 108.6 . . ?
O5 C9 C10 111.5(12) . . ?
O5 C9 H9A 109.3 . . ?
C10 C9 H9A 109.3 . . ?
O5 C9 H9B 109.3 . . ?
C10 C9 H9B 109.3 . . ?
H9A C9 H9B 108.0 . . ?
O1 C10 C9 113.7(12) . . ?
O1 C10 H10A 108.8 . . ?
C9 C10 H10A 108.8 . . ?
O1 C10 H10B 108.8 . . ?
C9 C10 H10B 108.8 . . ?
H10A C10 H10B 107.7 . . ?
O7 C11 C12 109.7(12) . . ?
O7 C11 H11A 109.7 . . ?
C12 C11 H11A 109.7 . . ?
O7 C11 H11B 109.7 . . ?
C12 C11 H11B 109.7 . . ?
H11A C11 H11B 108.2 . . ?
O8 C12 C11 109.0(12) . . ?
O8 C12 H12A 109.9 . . ?
C11 C12 H12A 109.9 . . ?
O8 C12 H12B 109.9 . . ?
C11 C12 H12B 109.9 . . ?
H12A C12 H12B 108.3 . . ?
O8 C13 C14 110.8(12) . . ?
O8 C13 H13A 109.5 . . ?
C14 C13 H13A 109.5 . . ?
O8 C13 H13B 109.5 . . ?
C14 C13 H13B 109.5 . . ?
H13A C13 H13B 108.1 . . ?
O9 C14 C13 107.6(11) . . ?
O9 C14 H14A 110.2 . . ?
C13 C14 H14A 110.2 . . ?
O9 C14 H14B 110.2 . . ?
C13 C14 H14B 110.2 . . ?
H14A C14 H14B 108.5 . . ?
O9 C15 C16 110.3(12) . . ?
O9 C15 H15A 109.6 . . ?
C16 C15 H15A 109.6 . . ?
O9 C15 H15B 109.6 . . ?
C16 C15 H15B 109.6 . . ?
H15A C15 H15B 108.1 . . ?
O10 C16 C15 109.5(11) . . ?
O10 C16 H16A 109.8 . . ?
C15 C16 H16A 109.8 . . ?
O10 C16 H16B 109.8 . . ?
C15 C16 H16B 109.8 . . ?
H16A C16 H16B 108.2 . . ?
O10 C17 C18 108.6(11) . . ?
O10 C17 H17A 110.0 . . ?
C18 C17 H17A 110.0 . . ?
O10 C17 H17B 110.0 . . ?
C18 C17 H17B 110.0 . . ?
H17A C17 H17B 108.4 . . ?
O6 C18 C17 106.8(12) . . ?
O6 C18 H18A 110.4 . . ?
C17 C18 H18A 110.4 . . ?
O6 C18 H18B 110.4 . . ?
C17 C18 H18B 110.4 . . ?
H18A C18 H18B 108.6 . . ?
O6 C19 C20 107.2(12) . . ?
O6 C19 H19A 110.3 . . ?
C20 C19 H19A 110.3 . . ?
O6 C19 H19B 110.3 . . ?
C20 C19 H19B 110.3 . . ?
H19A C19 H19B 108.5 . . ?
O7 C20 C19 108.1(11) . . ?
O7 C20 H20A 110.1 . . ?
C19 C20 H20A 110.1 . . ?
O7 C20 H20B 110.1 . . ?
C19 C20 H20B 110.1 . . ?
H20A C20 H20B 108.4 . . ?
Cl4 In2 Cl3 103.18(7) . . ?
Cl4 In2 Cl5 110.96(7) . . ?
Cl3 In2 Cl5 112.30(7) . . ?
Cl4 In2 Cl6 110.23(7) . . ?
Cl3 In2 Cl6 111.03(7) . . ?
Cl5 In2 Cl6 109.06(7) . . ?

loop_
_geom_bond_atom_site_label_1
_geom_bond_atom_site_label_2
_geom_bond_distance
_geom_bond_site_symmetry_2
_geom_bond_publ_flag
In1 O10 2.216(9) . ?
In1 O5 2.247(9) . ?
In1 O9 2.248(9) . ?
In1 O6 2.250(8) . ?
In1 O1 2.251(9) . ?
In1 O2 2.254(9) . ?
In1 O8 2.261(8) . ?
In1 O3 2.273(9) . ?
In1 O4 2.298(9) . ?
In1 O7 2.300(9) . ?
In1 Cl1 2.3899(18) . ?
In1 Cl2 2.3988(17) . ?
O1 C10 1.345(18) . ?
O1 C1 1.427(16) . ?
O2 C3 1.412(16) . ?
O2 C2 1.426(17) . ?
O3 C5 1.436(17) . ?
O3 C4 1.450(17) . ?
O4 C6 1.432(17) . ?
O4 C7 1.450(16) . ?
O5 C9 1.402(18) . ?
O5 C8 1.463(16) . ?
O6 C19 1.452(16) . ?
O6 C18 1.466(16) . ?
O7 C11 1.406(17) . ?
O7 C20 1.437(16) . ?
O8 C13 1.380(17) . ?
O8 C12 1.434(16) . ?
O9 C15 1.403(17) . ?
O9 C14 1.448(16) . ?
O10 C16 1.410(16) . ?
O10 C17 1.456(16) . ?
C1 C2 1.50(2) . ?
C1 H1A 0.9900 . ?
C1 H1B 0.9900 . ?
C2 H2A 0.9900 . ?
C2 H2B 0.9900 . ?
C3 C4 1.509(19) . ?
C3 H3A 0.9900 . ?
C3 H3B 0.9900 . ?
C4 H4A 0.9900 . ?
C4 H4B 0.9900 . ?
C5 C6 1.496(19) . ?
C5 H5A 0.9900 . ?
C5 H5B 0.9900 . ?
C6 H6A 0.9900 . ?
C6 H6B 0.9900 . ?
C7 C8 1.49(2) . ?
C7 H7A 0.9900 . ?
C7 H7B 0.9900 . ?
C8 H8A 0.9900 . ?
C8 H8B 0.9900 . ?
C9 C10 1.535(19) . ?
C9 H9A 0.9900 . ?
C9 H9B 0.9900 . ?
C10 H10A 0.9900 . ?
C10 H10B 0.9900 . ?
C11 C12 1.47(2) . ?
C11 H11A 0.9900 . ?
C11 H11B 0.9900 . ?
C12 H12A 0.9900 . ?
C12 H12B 0.9900 . ?
C13 C14 1.51(2) . ?
C13 H13A 0.9900 . ?
C13 H13B 0.9900 . ?
C14 H14A 0.9900 . ?
C14 H14B 0.9900 . ?
C15 C16 1.50(2) . ?
C15 H15A 0.9900 . ?
C15 H15B 0.9900 . ?
C16 H16A 0.9900 . ?
C16 H16B 0.9900 . ?
C17 C18 1.49(2) . ?
C17 H17A 0.9900 . ?
C17 H17B 0.9900 . ?
C18 H18A 0.9900 . ?
C18 H18B 0.9900 . ?
C19 C20 1.473(19) . ?
C19 H19A 0.9900 . ?
C19 H19B 0.9900 . ?
C20 H20A 0.9900 . ?
C20 H20B 0.9900 . ?
In2 Cl4 2.3525(19) . ?
In2 Cl3 2.3564(18) . ?
In2 Cl5 2.3565(17) . ?
In2 Cl6 2.3575(16) . ?

loop_
_geom_torsion_atom_site_label_1
_geom_torsion_atom_site_label_2
_geom_torsion_atom_site_label_3
_geom_torsion_atom_site_label_4
_geom_torsion
_geom_torsion_site_symmetry_1
_geom_torsion_site_symmetry_2
_geom_torsion_site_symmetry_3
_geom_torsion_site_symmetry_4
_geom_torsion_publ_flag
C10 O1 C1 C2 -175.1(13) . . . . ?
In1 O1 C1 C2 -36.3(15) . . . . ?
C3 O2 C2 C1 -178.1(12) . . . . ?
In1 O2 C2 C1 -48.3(13) . . . . ?
O1 C1 C2 O2 55.9(16) . . . . ?
C2 O2 C3 C4 175.4(12) . . . . ?
In1 O2 C3 C4 46.8(14) . . . . ?
C5 O3 C4 C3 176.9(12) . . . . ?
In1 O3 C4 C3 39.1(14) . . . . ?
O2 C3 C4 O3 -55.5(16) . . . . ?
C4 O3 C5 C6 -179.0(12) . . . . ?
In1 O3 C5 C6 -41.8(14) . . . . ?
C7 O4 C6 C5 -174.8(12) . . . . ?
In1 O4 C6 C5 -45.4(14) . . . . ?
O3 C5 C6 O4 56.5(16) . . . . ?
C6 O4 C7 C8 178.6(12) . . . . ?
In1 O4 C7 C8 48.8(13) . . . . ?
C9 O5 C8 C7 178.1(12) . . . . ?
In1 O5 C8 C7 34.5(15) . . . . ?
O4 C7 C8 O5 -53.7(16) . . . . ?
C8 O5 C9 C10 -161.2(12) . . . . ?
In1 O5 C9 C10 -18.1(16) . . . . ?
C1 O1 C10 C9 164.5(12) . . . . ?
In1 O1 C10 C9 27.6(17) . . . . ?
O5 C9 C10 O1 -6.0(19) . . . . ?
C20 O7 C11 C12 177.1(13) . . . . ?
In1 O7 C11 C12 39.7(15) . . . . ?
C13 O8 C12 C11 176.3(13) . . . . ?
In1 O8 C12 C11 38.1(15) . . . . ?
O7 C11 C12 O8 -50.3(17) . . . . ?
C12 O8 C13 C14 179.2(12) . . . . ?
In1 O8 C13 C14 -41.9(15) . . . . ?
C15 O9 C14 C13 -177.8(13) . . . . ?
In1 O9 C14 C13 -34.0(14) . . . . ?
O8 C13 C14 O9 49.3(17) . . . . ?
C14 O9 C15 C16 178.2(12) . . . . ?
In1 O9 C15 C16 34.7(15) . . . . ?
C17 O10 C16 C15 -167.4(13) . . . . ?
In1 O10 C16 C15 29.9(16) . . . . ?
O9 C15 C16 O10 -40.8(18) . . . . ?
C16 O10 C17 C18 -139.0(14) . . . . ?
In1 O10 C17 C18 23.7(16) . . . . ?
C19 O6 C18 C17 -174.1(12) . . . . ?
In1 O6 C18 C17 50.4(13) . . . . ?
O10 C17 C18 O6 -46.6(15) . . . . ?
C18 O6 C19 C20 -176.8(12) . . . . ?
In1 O6 C19 C20 -42.2(14) . . . . ?
C11 O7 C20 C19 176.5(13) . . . . ?
In1 O7 C20 C19 -45.2(14) . . . . ?
O6 C19 C20 O7 56.8(15) . . . . ?
